data_4122153
loop_
_publ_author_name
'Wang, Xiao-Na'
'Krenske, Elizabeth H.'
'Johnston, Ryne C.'
'Houk, K. N.'
'Hsung, Richard P.'

_publ_section_title
;
 Torquoselective ring opening of fused cyclobutenamides: evidence for a
 cis,trans-cyclooctadienone intermediate.
;
_journal_issue 28
_journal_name_full 'Journal of the American Chemical Society'
_journal_page_first 9802
_journal_page_last 9805
_journal_paper_doi 10.1021/ja502252t
_journal_volume 136
_journal_year 2014
_chemical_formula_moiety 'C19 H20 N2 O4 S'
_chemical_formula_sum 'C19 H20 N2 O4 S'
_chemical_formula_weight 372.43
_chemical_name_common 13322a
_chemical_name_systematic
;
 ?
;
_space_group_crystal_system monoclinic
_space_group_IT_number 14
_space_group_name_Hall '-P 2yn'
_space_group_name_H-M_alt 'P 1 21/n 1'
_symmetry_space_group_name_Hall '-P 2yn'
_symmetry_space_group_name_H-M 'P 1 21/n 1'
_atom_sites_solution_hydrogens geom
_audit_creation_method SHELXL-2013
_cell_angle_alpha 90
_cell_angle_beta 116.52(1)
_cell_angle_gamma 90
_cell_formula_units_Z 4
_cell_length_a 12.593(2)
_cell_length_b 11.569(3)
_cell_length_c 13.603(3)
_cell_measurement_reflns_used 2928
_cell_measurement_temperature 123(2)
_cell_measurement_theta_max 68.27
_cell_measurement_theta_min 3.98
_cell_volume 1773.3(7)
_computing_cell_refinement 'Bruker SAINT'
_computing_data_collection 'Bruker APEX2'
_computing_data_reduction 'Bruker SAINT'
_computing_molecular_graphics 'Bruker SHELXTL'
_computing_publication_material 'Bruker SHELXTL'
_computing_structure_refinement 'SHELXL-2013 (Sheldrick 2013)'
_computing_structure_solution 'SHELXS-97 (Sheldrick 2008)'
_diffrn_ambient_temperature 123(2)
_diffrn_measured_fraction_theta_full 0.990
_diffrn_measured_fraction_theta_max 0.985
_diffrn_radiation_type CuK\a
_diffrn_radiation_wavelength 1.54178
_diffrn_reflns_av_R_equivalents 0.0272
_diffrn_reflns_av_unetI/netI 0.0238
_diffrn_reflns_Laue_measured_fraction_full 0.990
_diffrn_reflns_Laue_measured_fraction_max 0.985
_diffrn_reflns_limit_h_max 14
_diffrn_reflns_limit_h_min -12
_diffrn_reflns_limit_k_max 12
_diffrn_reflns_limit_k_min -13
_diffrn_reflns_limit_l_max 16
_diffrn_reflns_limit_l_min -16
_diffrn_reflns_number 12116
_diffrn_reflns_point_group_measured_fraction_full 0.990
_diffrn_reflns_point_group_measured_fraction_max 0.985
_diffrn_reflns_theta_full 67.679
_diffrn_reflns_theta_max 68.280
_diffrn_reflns_theta_min 3.982
_exptl_absorpt_coefficient_mu 1.862
_exptl_absorpt_correction_T_max 0.7531
_exptl_absorpt_correction_T_min 0.6625
_exptl_absorpt_correction_type multi-scan
_exptl_absorpt_process_details 'SADABS (Sheldrick, 2012/1)'
_exptl_crystal_colour colourless
_exptl_crystal_density_diffrn 1.395
_exptl_crystal_description Block
_exptl_crystal_F_000 784
_exptl_crystal_size_max 0.220
_exptl_crystal_size_mid 0.150
_exptl_crystal_size_min 0.100
_refine_diff_density_max 0.540
_refine_diff_density_min -0.301
_refine_diff_density_rms 0.043
_refine_ls_extinction_method none
_refine_ls_goodness_of_fit_ref 1.038
_refine_ls_hydrogen_treatment constr
_refine_ls_matrix_type full
_refine_ls_number_parameters 235
_refine_ls_number_reflns 3210
_refine_ls_number_restraints 0
_refine_ls_restrained_S_all 1.038
_refine_ls_R_factor_all 0.0371
_refine_ls_R_factor_gt 0.0332
_refine_ls_shift/su_max 0.001
_refine_ls_shift/su_mean 0.000
_refine_ls_structure_factor_coef Fsqd
_refine_ls_weighting_details 'w=1/[\s^2^(Fo^2^)+(0.0456P)^2^+0.8277P] where P=(Fo^2^+2Fc^2^)/3'
_refine_ls_weighting_scheme calc
_refine_ls_wR_factor_gt 0.0859
_refine_ls_wR_factor_ref 0.0889
_reflns_Friedel_coverage 0.000
_reflns_number_gt 2900
_reflns_number_total 3210
_reflns_threshold_expression 'I > 2\s(I)'
_cod_data_source_file ja502252t_si_005.cif
_cod_data_source_block 13322a
_cod_depositor_comments 'Adding full bibliography for 4122150--4122153.cif.'
_cod_original_cell_volume 1773.3(6)
_cod_database_code 4122153
_shelx_space_group_comment
;
The symmetry employed for this shelxl refinement is uniquely defined
by the following loop, which should always be used as a source of
symmetry information in preference to the above space-group names.
They are only intended as comments.
;
_shelx_estimated_absorpt_t_min 0.685
_shelx_estimated_absorpt_t_max 0.836
_shelxl_version_number 2013-3

loop_
_space_group_symop_operation_xyz
'x, y, z'
'-x+1/2, y+1/2, -z+1/2'
'-x, -y, -z'
'x-1/2, -y-1/2, z-1/2'

loop_
_atom_site_label
_atom_site_type_symbol
_atom_site_fract_x
_atom_site_fract_y
_atom_site_fract_z
_atom_site_U_iso_or_equiv
_atom_site_adp_type
_atom_site_occupancy
_atom_site_site_symmetry_order
_atom_site_calc_flag
_atom_site_refinement_flags_posn
_atom_site_refinement_flags_adp
S1 S 0.70170(3) 0.37764(3) 0.66699(3) 0.02097(12) Uani 1 1 d . .
O1 O 0.64147(10) 0.48616(9) 0.63362(9) 0.0261(3) Uani 1 1 d . .
O2 O 0.77874(10) 0.35590(11) 0.78053(9) 0.0300(3) Uani 1 1 d . .
O3 O 0.23215(12) 0.03364(14) 0.49978(12) 0.0553(4) Uani 1 1 d . .
O4 O 0.37058(13) -0.09431(12) 0.56940(13) 0.0490(4) Uani 1 1 d . .
N1 N 0.78029(11) 0.36075(11) 0.60177(10) 0.0219(3) Uani 1 1 d . .
N2 N 0.33660(13) 0.00535(14) 0.54419(12) 0.0343(4) Uani 1 1 d . .
C1 C 0.59267(13) 0.26706(13) 0.62604(12) 0.0201(3) Uani 1 1 d . .
C2 C 0.47567(13) 0.29282(14) 0.55489(12) 0.0222(3) Uani 1 1 d . .
H2A H 0.4539 0.3686 0.5260 0.027 Uiso 1 1 calc R U
C3 C 0.39070(14) 0.20618(15) 0.52654(12) 0.0251(3) Uani 1 1 d . .
H3A H 0.3099 0.2215 0.4780 0.030 Uiso 1 1 calc R U
C4 C 0.42639(14) 0.09720(15) 0.57049(12) 0.0248(3) Uani 1 1 d . .
C5 C 0.54265(14) 0.06965(15) 0.63966(13) 0.0276(4) Uani 1 1 d . .
H5A H 0.5642 -0.0068 0.6668 0.033 Uiso 1 1 calc R U
C6 C 0.62700(14) 0.15617(14) 0.66849(13) 0.0254(3) Uani 1 1 d . .
H6A H 0.7077 0.1402 0.7168 0.031 Uiso 1 1 calc R U
C7 C 0.87798(14) 0.27451(15) 0.63544(13) 0.0272(4) Uani 1 1 d . .
H7A H 0.8473 0.1946 0.6288 0.033 Uiso 1 1 calc R U
H7B H 0.9387 0.2879 0.7119 0.033 Uiso 1 1 calc R U
C8 C 0.92829(14) 0.29693(15) 0.55330(13) 0.0268(3) Uani 1 1 d . .
H8A H 0.9836 0.3635 0.5764 0.032 Uiso 1 1 calc R U
H8B H 0.9702 0.2280 0.5451 0.032 Uiso 1 1 calc R U
C9 C 0.81775(13) 0.32319(14) 0.44714(13) 0.0236(3) Uani 1 1 d . .
H9A H 0.7735 0.2502 0.4145 0.028 Uiso 1 1 calc R U
C10 C 0.82474(14) 0.39938(14) 0.35659(13) 0.0249(3) Uani 1 1 d . .
H10A H 0.7924 0.3583 0.2853 0.030 Uiso 1 1 calc R U
H10B H 0.9075 0.4229 0.3769 0.030 Uiso 1 1 calc R U
C11 C 0.74485(13) 0.40078(13) 0.48930(12) 0.0201(3) Uani 1 1 d . .
C12 C 0.61724(13) 0.40254(14) 0.40065(12) 0.0225(3) Uani 1 1 d . .
H12A H 0.5500 0.3680 0.4032 0.027 Uiso 1 1 calc R U
C13 C 0.62022(13) 0.46320(14) 0.31840(12) 0.0233(3) Uani 1 1 d . .
C14 C 0.74617(13) 0.50627(14) 0.35162(12) 0.0223(3) Uani 1 1 d . .
C15 C 0.78598(12) 0.52077(13) 0.47372(12) 0.0204(3) Uani 1 1 d . .
C16 C 0.84206(14) 0.60325(14) 0.54416(13) 0.0255(3) Uani 1 1 d . .
H16A H 0.8659 0.6712 0.5201 0.031 Uiso 1 1 calc R U
H16B H 0.8588 0.5950 0.6192 0.031 Uiso 1 1 calc R U
C17 C 0.73311(15) 0.60554(15) 0.27265(14) 0.0280(4) Uani 1 1 d . .
H17A H 0.7648 0.5832 0.2206 0.034 Uiso 1 1 calc R U
H17B H 0.7759 0.6751 0.3136 0.034 Uiso 1 1 calc R U
C18 C 0.59876(16) 0.62851(17) 0.21133(15) 0.0364(4) Uani 1 1 d . .
H18A H 0.5753 0.6884 0.2498 0.044 Uiso 1 1 calc R U
H18B H 0.5765 0.6552 0.1355 0.044 Uiso 1 1 calc R U
C19 C 0.53780(15) 0.51310(16) 0.20987(13) 0.0302(4) Uani 1 1 d . .
H19A H 0.4575 0.5252 0.2044 0.036 Uiso 1 1 calc R U
H19B H 0.5320 0.4632 0.1485 0.036 Uiso 1 1 calc R U

loop_
_atom_site_aniso_label
_atom_site_aniso_U_11
_atom_site_aniso_U_22
_atom_site_aniso_U_33
_atom_site_aniso_U_23
_atom_site_aniso_U_13
_atom_site_aniso_U_12
S1 0.0215(2) 0.0216(2) 0.01967(19) -0.00005(14) 0.00908(15) -0.00282(14)
O1 0.0299(6) 0.0209(6) 0.0316(6) -0.0011(5) 0.0173(5) -0.0009(5)
O2 0.0290(6) 0.0371(7) 0.0197(5) 0.0006(5) 0.0071(5) -0.0079(5)
O3 0.0282(7) 0.0628(10) 0.0567(9) 0.0127(8) 0.0026(6) -0.0171(7)
O4 0.0540(9) 0.0295(8) 0.0670(10) -0.0013(7) 0.0301(8) -0.0144(6)
N1 0.0197(6) 0.0234(7) 0.0227(6) 0.0058(5) 0.0096(5) 0.0030(5)
N2 0.0326(8) 0.0390(9) 0.0300(7) -0.0023(7) 0.0128(6) -0.0138(7)
C1 0.0213(7) 0.0216(8) 0.0186(7) -0.0003(6) 0.0101(6) -0.0013(6)
C2 0.0229(7) 0.0233(8) 0.0214(7) 0.0026(6) 0.0109(6) 0.0020(6)
C3 0.0206(7) 0.0327(9) 0.0211(7) -0.0001(7) 0.0086(6) 0.0008(6)
C4 0.0260(8) 0.0264(8) 0.0235(8) -0.0027(6) 0.0125(6) -0.0070(6)
C5 0.0294(8) 0.0235(8) 0.0300(8) 0.0054(7) 0.0133(7) 0.0000(7)
C6 0.0217(8) 0.0265(8) 0.0265(8) 0.0063(7) 0.0094(6) 0.0008(6)
C7 0.0241(8) 0.0261(9) 0.0299(8) 0.0076(7) 0.0107(6) 0.0063(6)
C8 0.0238(8) 0.0243(8) 0.0339(9) 0.0039(7) 0.0143(7) 0.0054(6)
C9 0.0244(8) 0.0207(8) 0.0280(8) -0.0004(6) 0.0139(6) 0.0006(6)
C10 0.0281(8) 0.0230(8) 0.0277(8) -0.0003(7) 0.0160(7) 0.0005(6)
C11 0.0205(7) 0.0196(8) 0.0212(7) 0.0022(6) 0.0102(6) 0.0003(6)
C12 0.0194(7) 0.0234(8) 0.0245(7) -0.0001(6) 0.0096(6) -0.0027(6)
C13 0.0217(7) 0.0235(8) 0.0237(7) -0.0007(6) 0.0092(6) -0.0028(6)
C14 0.0221(8) 0.0224(8) 0.0240(8) 0.0018(6) 0.0116(6) -0.0013(6)
C15 0.0145(7) 0.0218(8) 0.0253(8) 0.0036(6) 0.0094(6) 0.0027(6)
C16 0.0233(8) 0.0240(8) 0.0301(8) -0.0005(7) 0.0128(7) -0.0014(6)
C17 0.0292(9) 0.0277(9) 0.0293(8) 0.0050(7) 0.0152(7) -0.0013(7)
C18 0.0346(10) 0.0374(11) 0.0315(9) 0.0116(8) 0.0097(8) -0.0019(8)
C19 0.0284(9) 0.0345(10) 0.0231(8) 0.0034(7) 0.0072(7) -0.0042(7)

loop_
_atom_type_symbol
_atom_type_description
_atom_type_scat_dispersion_real
_atom_type_scat_dispersion_imag
_atom_type_scat_source
C C 0.0181 0.0091 'International Tables Vol C Tables 4.2.6.8 and 6.1.1.4'
H H 0.0000 0.0000 'International Tables Vol C Tables 4.2.6.8 and 6.1.1.4'
N N 0.0311 0.0180 'International Tables Vol C Tables 4.2.6.8 and 6.1.1.4'
O O 0.0492 0.0322 'International Tables Vol C Tables 4.2.6.8 and 6.1.1.4'
S S 0.3331 0.5567 'International Tables Vol C Tables 4.2.6.8 and 6.1.1.4'

loop_
_geom_angle_atom_site_label_1
_geom_angle_atom_site_label_2
_geom_angle_atom_site_label_3
_geom_angle
O1 S1 O2 120.24(7)
O1 S1 N1 107.51(7)
O2 S1 N1 106.62(7)
O1 S1 C1 107.85(7)
O2 S1 C1 105.58(7)
N1 S1 C1 108.64(7)
C11 N1 C7 110.97(12)
C11 N1 S1 124.20(10)
C7 N1 S1 122.62(10)
O3 N2 O4 123.74(15)
O3 N2 C4 117.81(16)
O4 N2 C4 118.45(15)
C2 C1 C6 121.55(14)
C2 C1 S1 119.75(12)
C6 C1 S1 118.68(12)
C1 C2 C3 119.04(15)
C4 C3 C2 118.48(14)
C5 C4 C3 123.19(15)
C5 C4 N2 117.68(15)
C3 C4 N2 119.12(15)
C4 C5 C6 118.26(16)
C5 C6 C1 119.46(15)
N1 C7 C8 102.48(12)
C9 C8 C7 102.98(12)
C8 C9 C10 121.00(13)
C8 C9 C11 101.79(12)
C10 C9 C11 102.48(12)
C9 C10 C14 102.97(12)
N1 C11 C12 123.68(12)
N1 C11 C15 117.89(13)
C12 C11 C15 100.46(12)
N1 C11 C9 104.27(12)
C12 C11 C9 107.62(12)
C15 C11 C9 100.35(11)
C13 C12 C11 104.88(13)
C12 C13 C19 139.97(15)
C12 C13 C14 109.74(13)
C19 C13 C14 109.82(13)
C15 C14 C13 98.76(11)
C15 C14 C17 124.45(14)
C13 C14 C17 105.39(12)
C15 C14 C10 98.44(12)
C13 C14 C10 107.95(13)
C17 C14 C10 119.37(13)
C16 C15 C14 133.45(15)
C16 C15 C11 131.60(14)
C14 C15 C11 94.85(12)
C14 C17 C18 104.93(13)
C19 C18 C17 106.20(14)
C13 C19 C18 101.59(13)

loop_
_geom_bond_atom_site_label_1
_geom_bond_atom_site_label_2
_geom_bond_distance
S1 O1 1.4318(12)
S1 O2 1.4324(12)
S1 N1 1.6089(13)
S1 C1 1.7746(16)
O3 N2 1.222(2)
O4 N2 1.224(2)
N1 C11 1.4644(19)
N1 C7 1.4885(19)
N2 C4 1.475(2)
C1 C2 1.387(2)
C1 C6 1.394(2)
C2 C3 1.389(2)
C3 C4 1.382(2)
C4 C5 1.378(2)
C5 C6 1.383(2)
C7 C8 1.533(2)
C8 C9 1.523(2)
C9 C10 1.549(2)
C9 C11 1.565(2)
C10 C14 1.566(2)
C11 C12 1.519(2)
C11 C15 1.529(2)
C12 C13 1.335(2)
C13 C19 1.491(2)
C13 C14 1.526(2)
C14 C15 1.515(2)
C14 C17 1.531(2)
C15 C16 1.313(2)
C17 C18 1.539(2)
C18 C19 1.536(2)

loop_
_geom_torsion_atom_site_label_1
_geom_torsion_atom_site_label_2
_geom_torsion_atom_site_label_3
_geom_torsion_atom_site_label_4
_geom_torsion
O1 S1 N1 C11 -34.66(14)
O2 S1 N1 C11 -164.85(12)
C1 S1 N1 C11 81.80(13)
O1 S1 N1 C7 163.76(12)
O2 S1 N1 C7 33.57(14)
C1 S1 N1 C7 -79.78(14)
O1 S1 C1 C2 11.73(14)
O2 S1 C1 C2 141.45(12)
N1 S1 C1 C2 -104.51(12)
O1 S1 C1 C6 -166.98(11)
O2 S1 C1 C6 -37.26(14)
N1 S1 C1 C6 76.77(13)
C6 C1 C2 C3 0.8(2)
S1 C1 C2 C3 -177.86(11)
C1 C2 C3 C4 -0.1(2)
C2 C3 C4 C5 -1.2(2)
C2 C3 C4 N2 177.92(13)
O3 N2 C4 C5 167.13(16)
O4 N2 C4 C5 -11.8(2)
O3 N2 C4 C3 -12.0(2)
O4 N2 C4 C3 169.06(15)
C3 C4 C5 C6 1.7(2)
N2 C4 C5 C6 -177.45(14)
C4 C5 C6 C1 -0.9(2)
C2 C1 C6 C5 -0.3(2)
S1 C1 C6 C5 178.36(12)
C11 N1 C7 C8 19.37(16)
S1 N1 C7 C8 -176.88(11)
N1 C7 C8 C9 -37.60(16)
C7 C8 C9 C10 153.76(14)
C7 C8 C9 C11 41.25(15)
C8 C9 C10 C14 -116.68(15)
C11 C9 C10 C14 -4.53(15)
C7 N1 C11 C12 129.18(15)
S1 N1 C11 C12 -34.3(2)
C7 N1 C11 C15 -103.97(15)
S1 N1 C11 C15 92.59(15)
C7 N1 C11 C9 6.17(16)
S1 N1 C11 C9 -157.27(11)
C8 C9 C11 N1 -29.33(15)
C10 C9 C11 N1 -155.14(12)
C8 C9 C11 C12 -162.27(12)
C10 C9 C11 C12 71.92(15)
C8 C9 C11 C15 93.16(13)
C10 C9 C11 C15 -32.65(14)
N1 C11 C12 C13 169.08(14)
C15 C11 C12 C13 35.08(15)
C9 C11 C12 C13 -69.42(16)
C11 C12 C13 C19 -173.1(2)
C11 C12 C13 C14 -2.22(17)
C12 C13 C14 C15 -31.57(17)
C19 C13 C14 C15 142.19(13)
C12 C13 C14 C17 -161.08(14)
C19 C13 C14 C17 12.69(17)
C12 C13 C14 C10 70.32(16)
C19 C13 C14 C10 -115.91(15)
C9 C10 C14 C15 40.46(14)
C9 C10 C14 C13 -61.66(15)
C9 C10 C14 C17 178.18(13)
C13 C14 C15 C16 -133.97(17)
C17 C14 C15 C16 -18.4(3)
C10 C14 C15 C16 116.27(18)
C13 C14 C15 C11 49.48(13)
C17 C14 C15 C11 165.03(14)
C10 C14 C15 C11 -60.28(12)
N1 C11 C15 C16 -6.3(2)
C12 C11 C15 C16 131.06(17)
C9 C11 C15 C16 -118.66(17)
N1 C11 C15 C14 170.33(12)
C12 C11 C15 C14 -52.29(12)
C9 C11 C15 C14 57.99(12)
C15 C14 C17 C18 -102.68(17)
C13 C14 C17 C18 9.68(17)
C10 C14 C17 C18 131.13(15)
C14 C17 C18 C19 -28.08(18)
C12 C13 C19 C18 141.5(2)
C14 C13 C19 C18 -29.36(18)
C17 C18 C19 C13 35.00(17)
